data_4080517
loop_
_publ_author_name
'Wang, Tongen'
'Pranckevicius, Conor'
'Lund, Clinton L.'
'Sgro, Michael J.'
'Stephan, Douglas W.'

_publ_section_title
;
 Ruthenium Carbene--Diether Ligand Complexes: Catalysts for Hydrogenation
 of Olefins
;
_journal_issue 7
_journal_name_full Organometallics
_journal_page_first 2168
_journal_paper_doi 10.1021/om400044w
_journal_volume 32
_journal_year 2013
_chemical_formula_sum 'C31 H42 Cl N4 O3 Ru'
_chemical_formula_weight 655.21
_space_group_IT_number 61
_symmetry_cell_setting orthorhombic
_symmetry_space_group_name_Hall '-P 2ac 2ab'
_symmetry_space_group_name_H-M 'P b c a'
_atom_sites_solution_hydrogens geom
_atom_sites_solution_primary direct
_atom_sites_solution_secondary difmap
_audit_creation_method SHELXL-97
_cell_angle_alpha 90.00
_cell_angle_beta 90.00
_cell_angle_gamma 90.00
_cell_formula_units_Z 16
_cell_length_a 16.7271(18)
_cell_length_b 23.182(3)
_cell_length_c 33.512(3)
_cell_measurement_reflns_used 9791
_cell_measurement_temperature 150(2)
_cell_measurement_theta_max 25.58
_cell_measurement_theta_min 2.22
_cell_volume 12995(2)
_computing_cell_refinement 'Bruker SMART'
_computing_data_collection 'Bruker SMART'
_computing_data_reduction 'Bruker SAINT'
_computing_molecular_graphics 'Bruker SHELXTL'
_computing_publication_material 'Bruker SHELXTL'
_computing_structure_refinement 'SHELXL-97 (Sheldrick, 1997)'
_computing_structure_solution 'SHELXS-97 (Sheldrick, 1990)'
_diffrn_ambient_temperature 150(2)
_diffrn_measured_fraction_theta_full 0.999
_diffrn_measured_fraction_theta_max 0.999
_diffrn_measurement_device_type 'CCD area detector'
_diffrn_measurement_method 'phi and omega scans'
_diffrn_radiation_monochromator graphite
_diffrn_radiation_source 'fine-focus sealed tube'
_diffrn_radiation_type MoK\a
_diffrn_radiation_wavelength 0.71073
_diffrn_reflns_av_R_equivalents 0.0715
_diffrn_reflns_av_sigmaI/netI 0.0309
_diffrn_reflns_limit_h_max 19
_diffrn_reflns_limit_h_min -19
_diffrn_reflns_limit_k_max 27
_diffrn_reflns_limit_k_min -27
_diffrn_reflns_limit_l_max 39
_diffrn_reflns_limit_l_min -39
_diffrn_reflns_number 182764
_diffrn_reflns_theta_full 25.00
_diffrn_reflns_theta_max 25.00
_diffrn_reflns_theta_min 1.62
_exptl_absorpt_coefficient_mu 0.600
_exptl_absorpt_correction_T_max 0.7456
_exptl_absorpt_correction_T_min 0.6966
_exptl_absorpt_correction_type multi-scan
_exptl_absorpt_process_details sadabs
_exptl_crystal_colour orange
_exptl_crystal_density_diffrn 1.340
_exptl_crystal_density_method 'not measured'
_exptl_crystal_description block
_exptl_crystal_F_000 5456
_exptl_crystal_size_max 0.20
_exptl_crystal_size_mid 0.15
_exptl_crystal_size_min 0.12
_refine_diff_density_max 1.551
_refine_diff_density_min -0.829
_refine_diff_density_rms 0.085
_refine_ls_extinction_method none
_refine_ls_goodness_of_fit_ref 1.046
_refine_ls_hydrogen_treatment constr
_refine_ls_matrix_type full
_refine_ls_number_parameters 721
_refine_ls_number_reflns 11431
_refine_ls_number_restraints 0
_refine_ls_restrained_S_all 1.046
_refine_ls_R_factor_all 0.0604
_refine_ls_R_factor_gt 0.0444
_refine_ls_shift/su_max 0.002
_refine_ls_shift/su_mean 0.000
_refine_ls_structure_factor_coef Fsqd
_refine_ls_weighting_details 'calc w=1/[\s^2^(Fo^2^)+(0.0515P)^2^+33.4887P] where P=(Fo^2^+2Fc^2^)/3'
_refine_ls_weighting_scheme calc
_refine_ls_wR_factor_gt 0.1089
_refine_ls_wR_factor_ref 0.1197
_reflns_number_gt 9188
_reflns_number_total 11431
_reflns_threshold_expression >2sigma(I)
_cod_data_source_file om400044w_si_002.cif
_cod_data_source_block cll072_0m_Compound6
_cod_depositor_comments
;
The following automatic conversions were performed:

'_symmetry_cell_setting' value 'Orthorhombic' changed to
'orthorhombic' according to
/home/saulius/struct/CIF-dictionaries/cif_core.dic dictionary named
'cif_core.dic' version 2.4.2 from 2011-04-26.

Automatic conversion script
Id: cif_fix_values 1891 2012-01-12 08:04:46Z andrius 
;
_cod_original_sg_symbol_H-M Pbca
_cod_database_code 4080517

loop_
_symmetry_equiv_pos_as_xyz
'x, y, z'
'-x+1/2, -y, z+1/2'
'-x, y+1/2, -z+1/2'
'x+1/2, -y+1/2, -z'
'-x, -y, -z'
'x-1/2, y, -z-1/2'
'x, -y-1/2, z-1/2'
'-x-1/2, y-1/2, z'

loop_
_atom_site_label
_atom_site_type_symbol
_atom_site_fract_x
_atom_site_fract_y
_atom_site_fract_z
_atom_site_U_iso_or_equiv
_atom_site_adp_type
_atom_site_occupancy
_atom_site_symmetry_multiplicity
_atom_site_calc_flag
_atom_site_refinement_flags
Ru1 Ru 0.100563(18) 0.276801(13) 0.037799(9) 0.02353(9) Uani 1 1 d .
Cl1 Cl -0.01060(8) 0.26644(6) -0.00881(4) 0.0584(4) Uani 1 1 d .
N1 N -0.01077(19) 0.28632(14) 0.11230(9) 0.0284(7) Uani 1 1 d .
N2 N -0.02693(19) 0.35905(14) 0.07394(10) 0.0297(7) Uani 1 1 d .
N3 N 0.2295(2) 0.27794(14) -0.02776(10) 0.0307(8) Uani 1 1 d .
N4 N 0.20453(19) 0.19060(13) -0.00940(10) 0.0296(7) Uani 1 1 d .
O1 O 0.2154(3) 0.2804(4) 0.0970(2) 0.116(3) Uani 1 1 d .
O2 O -0.07686(19) 0.16858(15) 0.10795(10) 0.0498(8) Uani 1 1 d .
O3 O 0.0206(3) 0.48243(19) 0.07511(15) 0.1034(18) Uani 1 1 d .
C1 C 0.0160(2) 0.30921(16) 0.07775(11) 0.0258(8) Uani 1 1 d .
C2 C -0.0694(2) 0.3204(2) 0.12959(12) 0.0378(10) Uani 1 1 d .
H2A H -0.0972 0.3129 0.1538 0.045 Uiso 1 1 calc R
C3 C -0.0793(2) 0.3658(2) 0.10569(12) 0.0365(10) Uani 1 1 d .
H3A H -0.1154 0.3969 0.1096 0.044 Uiso 1 1 calc R
C4 C 0.0206(3) 0.23375(18) 0.13049(12) 0.0365(10) Uani 1 1 d .
H4A H -0.0037 0.2292 0.1572 0.044 Uiso 1 1 calc R
H4B H 0.0790 0.2381 0.1342 0.044 Uiso 1 1 calc R
C5 C 0.0054(3) 0.18045(19) 0.10698(13) 0.0401(10) Uani 1 1 d .
H5A H 0.0231 0.1860 0.0791 0.048 Uiso 1 1 calc R
H5B H 0.0356 0.1478 0.1185 0.048 Uiso 1 1 calc R
C6 C -0.0967(3) 0.1197(3) 0.0844(2) 0.079(2) Uani 1 1 d .
H6A H -0.1544 0.1128 0.0858 0.118 Uiso 1 1 calc R
H6B H -0.0680 0.0858 0.0945 0.118 Uiso 1 1 calc R
H6C H -0.0812 0.1268 0.0566 0.118 Uiso 1 1 calc R
C7 C -0.0174(3) 0.39973(19) 0.04094(13) 0.0394(10) Uani 1 1 d .
H7A H -0.0681 0.4213 0.0376 0.047 Uiso 1 1 calc R
H7B H -0.0081 0.3776 0.0161 0.047 Uiso 1 1 calc R
C8 C 0.0485(4) 0.4417(2) 0.04592(17) 0.0632(15) Uani 1 1 d .
H8A H 0.0976 0.4222 0.0554 0.076 Uiso 1 1 calc R
H8B H 0.0603 0.4614 0.0203 0.076 Uiso 1 1 calc R
C9 C 0.0784(7) 0.5282(4) 0.0800(3) 0.170(5) Uani 1 1 d .
H9A H 0.0590 0.5557 0.0999 0.255 Uiso 1 1 calc R
H9B H 0.0859 0.5481 0.0544 0.255 Uiso 1 1 calc R
H9C H 0.1294 0.5119 0.0888 0.255 Uiso 1 1 calc R
C10 C 0.1809(5) 0.2791(4) 0.0794(3) 0.088(3) Uani 1 1 d .
C11 C 0.1844(2) 0.24606(17) -0.00335(11) 0.0253(8) Uani 1 1 d .
C12 C 0.2844(3) 0.24388(19) -0.05283(14) 0.0416(11) Uani 1 1 d .
H12A H 0.3408 0.2551 -0.0481 0.050 Uiso 1 1 calc R
H12B H 0.2718 0.2485 -0.0815 0.050 Uiso 1 1 calc R
C13 C 0.2687(3) 0.18268(18) -0.03898(14) 0.0401(11) Uani 1 1 d .
H13A H 0.2509 0.1579 -0.0614 0.048 Uiso 1 1 calc R
H13B H 0.3170 0.1655 -0.0266 0.048 Uiso 1 1 calc R
C14 C 0.2273(2) 0.33948(16) -0.03030(11) 0.0279(8) Uani 1 1 d .
C15 C 0.2800(3) 0.37161(18) -0.00679(13) 0.0348(10) Uani 1 1 d .
C16 C 0.2783(3) 0.43114(18) -0.01039(13) 0.0385(10) Uani 1 1 d .
H16A H 0.3132 0.4537 0.0056 0.046 Uiso 1 1 calc R
C17 C 0.2271(3) 0.45850(18) -0.03674(13) 0.0355(10) Uani 1 1 d .
C18 C 0.1755(2) 0.42527(18) -0.05921(12) 0.0335(9) Uani 1 1 d .
H18A H 0.1394 0.4439 -0.0769 0.040 Uiso 1 1 calc R
C19 C 0.1746(2) 0.36576(17) -0.05674(11) 0.0280(9) Uani 1 1 d .
C20 C 0.1708(2) 0.14268(16) 0.01173(11) 0.0275(9) Uani 1 1 d .
C21 C 0.1040(2) 0.11525(17) -0.00365(12) 0.0319(9) Uani 1 1 d .
C22 C 0.0708(3) 0.06982(18) 0.01787(13) 0.0389(10) Uani 1 1 d .
H22A H 0.0242 0.0512 0.0079 0.047 Uiso 1 1 calc R
C23 C 0.1041(3) 0.05113(19) 0.05343(14) 0.0449(12) Uani 1 1 d .
C24 C 0.1712(3) 0.0776(2) 0.06718(13) 0.0457(12) Uani 1 1 d .
H24A H 0.1945 0.0644 0.0914 0.055 Uiso 1 1 calc R
C25 C 0.2072(3) 0.12355(18) 0.04685(13) 0.0381(10) Uani 1 1 d .
C26 C 0.3377(3) 0.3431(2) 0.02160(16) 0.0591(15) Uani 1 1 d .
H26A H 0.3694 0.3727 0.0352 0.089 Uiso 1 1 calc R
H26B H 0.3734 0.3174 0.0067 0.089 Uiso 1 1 calc R
H26C H 0.3078 0.3206 0.0413 0.089 Uiso 1 1 calc R
C27 C 0.2288(3) 0.52331(19) -0.04054(17) 0.0548(14) Uani 1 1 d .
H27A H 0.1890 0.5356 -0.0603 0.082 Uiso 1 1 calc R
H27B H 0.2821 0.5357 -0.0491 0.082 Uiso 1 1 calc R
H27C H 0.2162 0.5408 -0.0147 0.082 Uiso 1 1 calc R
C28 C 0.1188(3) 0.3305(2) -0.08221(12) 0.0398(11) Uani 1 1 d .
H28A H 0.0864 0.3562 -0.0988 0.060 Uiso 1 1 calc R
H28B H 0.0837 0.3075 -0.0650 0.060 Uiso 1 1 calc R
H28C H 0.1501 0.3047 -0.0994 0.060 Uiso 1 1 calc R
C29 C 0.0687(3) 0.1333(2) -0.04306(13) 0.0434(11) Uani 1 1 d .
H29A H 0.0994 0.1657 -0.0540 0.065 Uiso 1 1 calc R
H29B H 0.0130 0.1452 -0.0391 0.065 Uiso 1 1 calc R
H29C H 0.0707 0.1008 -0.0617 0.065 Uiso 1 1 calc R
C30 C 0.0659(4) 0.0018(2) 0.07631(17) 0.0750(19) Uani 1 1 d .
H30A H 0.0968 -0.0059 0.1006 0.113 Uiso 1 1 calc R
H30B H 0.0652 -0.0329 0.0596 0.113 Uiso 1 1 calc R
H30C H 0.0110 0.0122 0.0836 0.113 Uiso 1 1 calc R
C31 C 0.2822(3) 0.1513(2) 0.06245(16) 0.0592(14) Uani 1 1 d .
H31A H 0.2986 0.1321 0.0872 0.089 Uiso 1 1 calc R
H31B H 0.2721 0.1922 0.0678 0.089 Uiso 1 1 calc R
H31C H 0.3248 0.1476 0.0425 0.089 Uiso 1 1 calc R
Ru2 Ru 0.083322(18) 0.307743(13) 0.291350(9) 0.02379(9) Uani 1 1 d .
Cl2 Cl -0.01271(8) 0.28611(6) 0.23862(4) 0.0540(3) Uani 1 1 d .
N5 N -0.05316(19) 0.39180(14) 0.31200(10) 0.0314(8) Uani 1 1 d .
N6 N -0.05127(19) 0.32478(15) 0.35593(9) 0.0314(8) Uani 1 1 d .
N7 N 0.2013(2) 0.22327(13) 0.24979(10) 0.0303(7) Uani 1 1 d .
N8 N 0.21792(19) 0.31102(13) 0.23037(9) 0.0261(7) Uani 1 1 d .
O4 O 0.0217(3) 0.5077(2) 0.31279(16) 0.1084(19) Uani 1 1 d .
O5 O -0.10465(19) 0.20466(14) 0.34061(10) 0.0513(9) Uani 1 1 d .
O6 O 0.1802(3) 0.3285(3) 0.35914(15) 0.098(2) Uani 1 1 d .
C32 C -0.0128(2) 0.34291(17) 0.32280(11) 0.0267(8) Uani 1 1 d .
C33 C -0.1156(3) 0.4028(2) 0.33787(13) 0.0396(11) Uani 1 1 d .
H33A H -0.1520 0.4342 0.3365 0.048 Uiso 1 1 calc R
C34 C -0.1149(2) 0.3611(2) 0.36517(13) 0.0410(11) Uani 1 1 d .
H34A H -0.1511 0.3569 0.3868 0.049 Uiso 1 1 calc R
C35 C -0.0306(3) 0.42908(18) 0.27875(14) 0.0406(11) Uani 1 1 d .
H35A H -0.0757 0.4555 0.2729 0.049 Uiso 1 1 calc R
H35B H -0.0218 0.4049 0.2548 0.049 Uiso 1 1 calc R
C36 C 0.0428(3) 0.4643(2) 0.28614(18) 0.0607(15) Uani 1 1 d .
H36A H 0.0856 0.4399 0.2976 0.073 Uiso 1 1 calc R
H36B H 0.0625 0.4812 0.2609 0.073 Uiso 1 1 calc R
C37 C 0.0905(6) 0.5441(5) 0.3216(4) 0.191(6) Uani 1 1 d .
H37A H 0.0748 0.5744 0.3403 0.286 Uiso 1 1 calc R
H37B H 0.1101 0.5616 0.2969 0.286 Uiso 1 1 calc R
H37C H 0.1330 0.5206 0.3335 0.286 Uiso 1 1 calc R
C38 C -0.0287(3) 0.2743(2) 0.37948(11) 0.0363(10) Uani 1 1 d .
H38A H -0.0200 0.2863 0.4075 0.044 Uiso 1 1 calc R
H38B H 0.0225 0.2589 0.3692 0.044 Uiso 1 1 calc R
C39 C -0.0898(3) 0.2275(2) 0.37859(14) 0.0450(12) Uani 1 1 d .
H39A H -0.0719 0.1959 0.3963 0.054 Uiso 1 1 calc R
H39B H -0.1405 0.2428 0.3895 0.054 Uiso 1 1 calc R
C40 C -0.0437(3) 0.1683(2) 0.32631(17) 0.0621(15) Uani 1 1 d .
H40A H -0.0582 0.1540 0.2998 0.093 Uiso 1 1 calc R
H40B H -0.0370 0.1356 0.3446 0.093 Uiso 1 1 calc R
H40C H 0.0065 0.1899 0.3246 0.093 Uiso 1 1 calc R
C41 C 0.1524(4) 0.3229(3) 0.3375(2) 0.0598(16) Uani 1 1 d .
C42 C 0.1757(2) 0.27734(16) 0.25494(11) 0.0249(8) Uani 1 1 d .
C43 C 0.2677(3) 0.21809(18) 0.22120(13) 0.0411(11) Uani 1 1 d .
H43A H 0.2536 0.1920 0.1989 0.049 Uiso 1 1 calc R
H43B H 0.3167 0.2035 0.2344 0.049 Uiso 1 1 calc R
C44 C 0.2790(3) 0.27952(17) 0.20671(12) 0.0325(9) Uani 1 1 d .
H44A H 0.3335 0.2938 0.2125 0.039 Uiso 1 1 calc R
H44B H 0.2685 0.2828 0.1777 0.039 Uiso 1 1 calc R
C45 C 0.1745(2) 0.17293(16) 0.27104(11) 0.0276(9) Uani 1 1 d .
C46 C 0.1164(3) 0.13771(17) 0.25421(12) 0.0327(9) Uani 1 1 d .
C47 C 0.0932(3) 0.08843(18) 0.27472(13) 0.0378(10) Uani 1 1 d .
H47A H 0.0532 0.0642 0.2635 0.045 Uiso 1 1 calc R
C48 C 0.1266(3) 0.07366(18) 0.31102(13) 0.0399(11) Uani 1 1 d .
C49 C 0.1866(3) 0.10850(19) 0.32630(12) 0.0402(11) Uani 1 1 d .
H49A H 0.2111 0.0979 0.3508 0.048 Uiso 1 1 calc R
C50 C 0.2124(3) 0.15849(18) 0.30708(12) 0.0336(9) Uani 1 1 d .
C51 C 0.2129(2) 0.37234(16) 0.22724(11) 0.0262(8) Uani 1 1 d .
C52 C 0.2593(2) 0.40657(17) 0.25294(12) 0.0312(9) Uani 1 1 d .
C53 C 0.2571(3) 0.46564(18) 0.24785(14) 0.0385(10) Uani 1 1 d .
H53A H 0.2876 0.4893 0.2653 0.046 Uiso 1 1 calc R
C54 C 0.2119(3) 0.49159(18) 0.21834(15) 0.0427(11) Uani 1 1 d .
C55 C 0.1673(3) 0.45697(18) 0.19333(14) 0.0397(10) Uani 1 1 d .
H55A H 0.1361 0.4744 0.1729 0.048 Uiso 1 1 calc R
C56 C 0.1667(2) 0.39701(17) 0.19725(12) 0.0314(9) Uani 1 1 d .
C57 C 0.0794(3) 0.1519(2) 0.21406(14) 0.0497(12) Uani 1 1 d .
H57A H 0.1027 0.1878 0.2038 0.074 Uiso 1 1 calc R
H57B H 0.0216 0.1567 0.2172 0.074 Uiso 1 1 calc R
H57C H 0.0902 0.1205 0.1953 0.074 Uiso 1 1 calc R
C58 C 0.0995(4) 0.0210(2) 0.33391(15) 0.0621(16) Uani 1 1 d .
H58A H 0.0570 0.0015 0.3190 0.093 Uiso 1 1 calc R
H58B H 0.0791 0.0329 0.3601 0.093 Uiso 1 1 calc R
H58C H 0.1447 -0.0053 0.3375 0.093 Uiso 1 1 calc R
C59 C 0.2771(3) 0.1950(2) 0.32436(15) 0.0505(12) Uani 1 1 d .
H59A H 0.2958 0.1779 0.3494 0.076 Uiso 1 1 calc R
H59B H 0.2564 0.2338 0.3295 0.076 Uiso 1 1 calc R
H59C H 0.3217 0.1974 0.3055 0.076 Uiso 1 1 calc R
C60 C 0.3106(3) 0.3795(2) 0.28501(13) 0.0390(10) Uani 1 1 d .
H60A H 0.3385 0.4098 0.2999 0.059 Uiso 1 1 calc R
H60B H 0.3499 0.3537 0.2727 0.059 Uiso 1 1 calc R
H60C H 0.2767 0.3574 0.3033 0.059 Uiso 1 1 calc R
C61 C 0.2122(4) 0.5565(2) 0.2135(2) 0.0710(18) Uani 1 1 d .
H61A H 0.1773 0.5673 0.1912 0.106 Uiso 1 1 calc R
H61B H 0.2668 0.5697 0.2079 0.106 Uiso 1 1 calc R
H61C H 0.1929 0.5746 0.2380 0.106 Uiso 1 1 calc R
C62 C 0.1176(3) 0.36121(19) 0.16894(13) 0.0423(11) Uani 1 1 d .
H62A H 0.1236 0.3203 0.1757 0.063 Uiso 1 1 calc R
H62B H 0.1360 0.3678 0.1415 0.063 Uiso 1 1 calc R
H62C H 0.0612 0.3723 0.1712 0.063 Uiso 1 1 calc R

loop_
_atom_site_aniso_label
_atom_site_aniso_U_11
_atom_site_aniso_U_22
_atom_site_aniso_U_33
_atom_site_aniso_U_23
_atom_site_aniso_U_13
_atom_site_aniso_U_12
Ru1 0.02221(16) 0.02357(17) 0.02483(16) -0.00381(12) -0.00273(12) 0.00374(13)
Cl1 0.0497(7) 0.0765(10) 0.0492(7) -0.0099(6) 0.0082(6) -0.0071(7)
N1 0.0299(18) 0.0312(19) 0.0242(16) -0.0047(14) -0.0017(14) 0.0007(15)
N2 0.0256(17) 0.0295(18) 0.0339(18) -0.0022(14) -0.0024(14) 0.0028(15)
N3 0.0352(19) 0.0211(17) 0.0357(18) -0.0013(14) 0.0082(15) -0.0017(15)
N4 0.0288(18) 0.0183(17) 0.0417(19) -0.0030(14) 0.0130(15) 0.0000(14)
O1 0.056(4) 0.190(7) 0.101(5) -0.094(5) 0.016(3) 0.009(4)
O2 0.0415(19) 0.046(2) 0.062(2) -0.0089(16) -0.0029(16) 0.0011(16)
O3 0.138(4) 0.062(3) 0.109(4) -0.027(3) 0.047(3) -0.035(3)
C1 0.0219(19) 0.028(2) 0.0272(19) -0.0033(16) -0.0064(15) 0.0010(17)
C2 0.029(2) 0.053(3) 0.031(2) -0.011(2) 0.0041(18) 0.000(2)
C3 0.027(2) 0.043(3) 0.040(2) -0.010(2) 0.0026(18) 0.0096(19)
C4 0.045(3) 0.038(2) 0.027(2) 0.0024(18) -0.0032(19) 0.004(2)
C5 0.039(3) 0.039(3) 0.042(2) 0.002(2) 0.001(2) 0.004(2)
C6 0.055(4) 0.061(4) 0.121(6) -0.029(4) -0.020(4) -0.002(3)
C7 0.039(2) 0.031(2) 0.048(3) 0.0070(19) 0.001(2) 0.011(2)
C8 0.069(4) 0.052(3) 0.068(4) 0.006(3) 0.016(3) -0.011(3)
C9 0.252(13) 0.123(8) 0.135(8) -0.054(7) 0.064(8) -0.126(9)
C10 0.083(7) 0.098(6) 0.083(6) -0.002(5) 0.041(5) 0.052(6)
C11 0.0234(19) 0.024(2) 0.0287(19) -0.0021(16) -0.0033(16) -0.0013(16)
C12 0.044(3) 0.031(2) 0.050(3) -0.002(2) 0.022(2) 0.000(2)
C13 0.040(3) 0.025(2) 0.055(3) -0.0032(19) 0.022(2) 0.0006(19)
C14 0.032(2) 0.0183(19) 0.033(2) -0.0027(16) 0.0035(17) -0.0032(16)
C15 0.036(2) 0.026(2) 0.043(2) 0.0009(18) -0.0111(19) -0.0010(18)
C16 0.035(2) 0.031(2) 0.050(3) -0.0063(19) -0.015(2) -0.0046(19)
C17 0.035(2) 0.022(2) 0.050(3) -0.0002(18) -0.005(2) 0.0012(18)
C18 0.025(2) 0.036(2) 0.040(2) 0.0077(19) -0.0040(18) 0.0012(18)
C19 0.027(2) 0.030(2) 0.0274(19) 0.0016(16) 0.0022(16) -0.0062(17)
C20 0.030(2) 0.017(2) 0.035(2) -0.0043(16) 0.0077(17) 0.0011(16)
C21 0.033(2) 0.026(2) 0.037(2) -0.0035(17) 0.0064(18) 0.0037(18)
C22 0.046(3) 0.022(2) 0.048(3) -0.0063(19) 0.010(2) -0.008(2)
C23 0.068(3) 0.021(2) 0.046(3) -0.0015(19) 0.014(2) 0.000(2)
C24 0.071(3) 0.033(3) 0.033(2) 0.0017(19) -0.004(2) 0.014(2)
C25 0.045(3) 0.027(2) 0.042(2) -0.0074(18) -0.003(2) 0.010(2)
C26 0.064(3) 0.045(3) 0.068(3) 0.007(3) -0.037(3) 0.002(3)
C27 0.051(3) 0.024(2) 0.089(4) 0.000(2) -0.014(3) 0.003(2)
C28 0.041(3) 0.045(3) 0.033(2) 0.0015(19) -0.0056(19) -0.020(2)
C29 0.046(3) 0.039(3) 0.045(3) 0.001(2) -0.009(2) -0.004(2)
C30 0.128(6) 0.034(3) 0.063(4) 0.014(3) 0.035(4) -0.001(3)
C31 0.057(3) 0.053(3) 0.068(3) -0.005(3) -0.027(3) 0.006(3)
Ru2 0.02215(16) 0.02483(17) 0.02440(16) -0.00230(12) 0.00178(12) 0.00305(12)
Cl2 0.0478(7) 0.0655(8) 0.0486(7) -0.0076(6) 0.0029(6) 0.0119(6)
N5 0.0255(17) 0.0290(19) 0.0397(19) -0.0089(15) 0.0032(15) 0.0029(15)
N6 0.0268(18) 0.041(2) 0.0262(17) -0.0079(15) 0.0005(14) -0.0003(15)
N7 0.0348(19) 0.0233(17) 0.0327(17) 0.0030(14) 0.0144(15) 0.0049(15)
N8 0.0285(17) 0.0181(16) 0.0316(17) -0.0019(13) 0.0092(14) 0.0029(13)
O4 0.108(4) 0.097(4) 0.119(4) -0.056(3) 0.030(3) -0.053(3)
O5 0.0419(19) 0.048(2) 0.064(2) -0.0019(17) -0.0187(16) 0.0060(16)
O6 0.051(3) 0.177(6) 0.065(3) -0.031(4) 0.019(2) 0.012(3)
C32 0.024(2) 0.028(2) 0.028(2) -0.0066(16) -0.0009(16) -0.0009(17)
C33 0.032(2) 0.038(3) 0.049(3) -0.017(2) 0.005(2) 0.005(2)
C34 0.027(2) 0.059(3) 0.037(2) -0.022(2) 0.0061(18) -0.001(2)
C35 0.034(2) 0.025(2) 0.063(3) 0.002(2) 0.006(2) 0.0045(19)
C36 0.047(3) 0.054(3) 0.080(4) -0.018(3) 0.017(3) -0.012(3)
C37 0.155(10) 0.180(11) 0.237(13) -0.114(10) 0.001(9) -0.099(9)
C38 0.033(2) 0.057(3) 0.0187(19) 0.0012(18) -0.0001(16) -0.002(2)
C39 0.034(2) 0.056(3) 0.045(3) 0.013(2) 0.004(2) 0.003(2)
C40 0.058(3) 0.055(3) 0.073(4) -0.012(3) -0.015(3) 0.017(3)
C41 0.036(3) 0.077(4) 0.067(4) -0.013(4) 0.032(3) 0.010(3)
C42 0.0244(19) 0.025(2) 0.0255(19) -0.0023(16) -0.0019(15) 0.0015(16)
C43 0.051(3) 0.027(2) 0.045(2) 0.0044(19) 0.024(2) 0.012(2)
C44 0.037(2) 0.025(2) 0.035(2) -0.0014(17) 0.0126(18) 0.0041(18)
C45 0.035(2) 0.020(2) 0.028(2) 0.0013(16) 0.0089(17) 0.0067(17)
C46 0.040(2) 0.025(2) 0.033(2) -0.0008(17) 0.0063(18) 0.0044(19)
C47 0.046(3) 0.024(2) 0.044(2) -0.0039(18) 0.012(2) -0.0029(19)
C48 0.061(3) 0.024(2) 0.035(2) 0.0019(18) 0.022(2) 0.007(2)
C49 0.059(3) 0.036(3) 0.026(2) 0.0056(18) 0.007(2) 0.012(2)
C50 0.043(2) 0.028(2) 0.030(2) 0.0000(17) 0.0049(18) 0.0084(19)
C51 0.026(2) 0.020(2) 0.033(2) 0.0000(16) 0.0034(16) -0.0007(16)
C52 0.025(2) 0.031(2) 0.038(2) -0.0015(18) -0.0023(17) -0.0001(17)
C53 0.030(2) 0.028(2) 0.057(3) -0.008(2) -0.009(2) -0.0039(18)
C54 0.037(2) 0.024(2) 0.067(3) 0.004(2) -0.008(2) 0.0010(19)
C55 0.038(2) 0.031(2) 0.051(3) 0.008(2) -0.012(2) 0.002(2)
C56 0.031(2) 0.028(2) 0.035(2) -0.0012(17) -0.0022(17) -0.0024(18)
C57 0.061(3) 0.042(3) 0.046(3) -0.001(2) -0.015(2) 0.004(2)
C58 0.106(5) 0.031(3) 0.049(3) 0.004(2) 0.030(3) -0.003(3)
C59 0.054(3) 0.050(3) 0.047(3) 0.002(2) -0.013(2) 0.003(2)
C60 0.033(2) 0.040(3) 0.044(2) 0.001(2) -0.0115(19) -0.0002(19)
C61 0.076(4) 0.022(3) 0.115(5) 0.006(3) -0.034(4) -0.003(3)
C62 0.050(3) 0.035(3) 0.042(2) -0.001(2) -0.014(2) -0.006(2)

loop_
_atom_type_symbol
_atom_type_description
_atom_type_scat_dispersion_real
_atom_type_scat_dispersion_imag
_atom_type_scat_source
C C 0.0033 0.0016 'International Tables Vol C Tables 4.2.6.8 and 6.1.1.4'
H H 0.0000 0.0000 'International Tables Vol C Tables 4.2.6.8 and 6.1.1.4'
N N 0.0061 0.0033 'International Tables Vol C Tables 4.2.6.8 and 6.1.1.4'
O O 0.0106 0.0060 'International Tables Vol C Tables 4.2.6.8 and 6.1.1.4'
Cl Cl 0.1484 0.1585 'International Tables Vol C Tables 4.2.6.8 and 6.1.1.4'
Ru Ru -1.2594 0.8363 'International Tables Vol C Tables 4.2.6.8 and 6.1.1.4'

loop_
_geom_angle_atom_site_label_1
_geom_angle_atom_site_label_2
_geom_angle_atom_site_label_3
_geom_angle
C10 Ru1 C1 89.9(2)
C10 Ru1 C11 91.0(2)
C1 Ru1 C11 178.44(15)
C10 Ru1 Cl1 172.8(3)
C1 Ru1 Cl1 85.97(10)
C11 Ru1 Cl1 93.16(10)
C1 N1 C2 111.7(3)
C1 N1 C4 124.5(3)
C2 N1 C4 123.7(3)
C1 N2 C3 110.8(3)
C1 N2 C7 124.0(3)
C3 N2 C7 125.2(3)
C11 N3 C14 125.0(3)
C11 N3 C12 113.9(3)
C14 N3 C12 121.1(3)
C11 N4 C20 124.6(3)
C11 N4 C13 113.8(3)
C20 N4 C13 121.5(3)
C5 O2 C6 111.9(4)
C8 O3 C9 109.9(6)
N1 C1 N2 103.7(3)
N1 C1 Ru1 129.3(3)
N2 C1 Ru1 126.9(3)
C3 C2 N1 106.6(4)
C3 C2 H2A 126.7
N1 C2 H2A 126.7
C2 C3 N2 107.1(4)
C2 C3 H3A 126.4
N2 C3 H3A 126.4
N1 C4 C5 114.3(3)
N1 C4 H4A 108.7
C5 C4 H4A 108.7
N1 C4 H4B 108.7
C5 C4 H4B 108.7
H4A C4 H4B 107.6
O2 C5 C4 108.6(4)
O2 C5 H5A 110.0
C4 C5 H5A 110.0
O2 C5 H5B 110.0
C4 C5 H5B 110.0
H5A C5 H5B 108.4
O2 C6 H6A 109.5
O2 C6 H6B 109.5
H6A C6 H6B 109.5
O2 C6 H6C 109.5
H6A C6 H6C 109.5
H6B C6 H6C 109.5
N2 C7 C8 114.8(4)
N2 C7 H7A 108.6
C8 C7 H7A 108.6
N2 C7 H7B 108.6
C8 C7 H7B 108.6
H7A C7 H7B 107.5
O3 C8 C7 105.4(4)
O3 C8 H8A 110.7
C7 C8 H8A 110.7
O3 C8 H8B 110.7
C7 C8 H8B 110.7
H8A C8 H8B 108.8
O3 C9 H9A 109.5
O3 C9 H9B 109.5
H9A C9 H9B 109.5
O3 C9 H9C 109.5
H9A C9 H9C 109.5
H9B C9 H9C 109.5
O1 C10 Ru1 179.4(17)
N3 C11 N4 107.2(3)
N3 C11 Ru1 126.4(3)
N4 C11 Ru1 126.4(3)
N3 C12 C13 102.6(3)
N3 C12 H12A 111.2
C13 C12 H12A 111.2
N3 C12 H12B 111.2
C13 C12 H12B 111.2
H12A C12 H12B 109.2
N4 C13 C12 102.5(3)
N4 C13 H13A 111.3
C12 C13 H13A 111.3
N4 C13 H13B 111.3
C12 C13 H13B 111.3
H13A C13 H13B 109.2
C19 C14 C15 121.7(4)
C19 C14 N3 119.4(3)
C15 C14 N3 118.9(4)
C16 C15 C14 118.0(4)
C16 C15 C26 120.4(4)
C14 C15 C26 121.7(4)
C17 C16 C15 121.7(4)
C17 C16 H16A 119.2
C15 C16 H16A 119.2
C18 C17 C16 118.7(4)
C18 C17 C27 121.4(4)
C16 C17 C27 120.0(4)
C17 C18 C19 122.0(4)
C17 C18 H18A 119.0
C19 C18 H18A 119.0
C18 C19 C14 118.0(4)
C18 C19 C28 121.0(4)
C14 C19 C28 121.1(4)
C21 C20 C25 121.2(4)
C21 C20 N4 119.3(4)
C25 C20 N4 119.4(4)
C20 C21 C22 118.5(4)
C20 C21 C29 121.0(4)
C22 C21 C29 120.5(4)
C23 C22 C21 121.4(4)
C23 C22 H22A 119.3
C21 C22 H22A 119.3
C24 C23 C22 118.9(4)
C24 C23 C30 121.1(5)
C22 C23 C30 120.0(5)
C23 C24 C25 122.2(4)
C23 C24 H24A 118.9
C25 C24 H24A 118.9
C20 C25 C24 117.7(4)
C20 C25 C31 121.4(4)
C24 C25 C31 121.0(4)
C15 C26 H26A 109.5
C15 C26 H26B 109.5
H26A C26 H26B 109.5
C15 C26 H26C 109.5
H26A C26 H26C 109.5
H26B C26 H26C 109.5
C17 C27 H27A 109.5
C17 C27 H27B 109.5
H27A C27 H27B 109.5
C17 C27 H27C 109.5
H27A C27 H27C 109.5
H27B C27 H27C 109.5
C19 C28 H28A 109.5
C19 C28 H28B 109.5
H28A C28 H28B 109.5
C19 C28 H28C 109.5
H28A C28 H28C 109.5
H28B C28 H28C 109.5
C21 C29 H29A 109.5
C21 C29 H29B 109.5
H29A C29 H29B 109.5
C21 C29 H29C 109.5
H29A C29 H29C 109.5
H29B C29 H29C 109.5
C23 C30 H30A 109.5
C23 C30 H30B 109.5
H30A C30 H30B 109.5
C23 C30 H30C 109.5
H30A C30 H30C 109.5
H30B C30 H30C 109.5
C25 C31 H31A 109.5
C25 C31 H31B 109.5
H31A C31 H31B 109.5
C25 C31 H31C 109.5
H31A C31 H31C 109.5
H31B C31 H31C 109.5
C41 Ru2 C32 89.18(18)
C41 Ru2 C42 94.87(18)
C32 Ru2 C42 174.27(15)
C41 Ru2 Cl2 174.39(17)
C32 Ru2 Cl2 86.49(10)
C42 Ru2 Cl2 89.71(10)
C32 N5 C33 111.1(4)
C32 N5 C35 124.4(3)
C33 N5 C35 124.4(4)
C32 N6 C34 111.0(4)
C32 N6 C38 124.8(3)
C34 N6 C38 124.2(4)
C42 N7 C45 126.6(3)
C42 N7 C43 113.7(3)
C45 N7 C43 119.4(3)
C42 N8 C51 126.6(3)
C42 N8 C44 113.9(3)
C51 N8 C44 119.4(3)
C36 O4 C37 110.4(6)
C39 O5 C40 114.0(4)
N6 C32 N5 103.9(3)
N6 C32 Ru2 131.3(3)
N5 C32 Ru2 124.7(3)
C34 C33 N5 106.9(4)
C34 C33 H33A 126.5
N5 C33 H33A 126.5
C33 C34 N6 107.0(4)
C33 C34 H34A 126.5
N6 C34 H34A 126.5
N5 C35 C36 114.1(4)
N5 C35 H35A 108.7
C36 C35 H35A 108.7
N5 C35 H35B 108.7
C36 C35 H35B 108.7
H35A C35 H35B 107.6
O4 C36 C35 107.0(4)
O4 C36 H36A 110.3
C35 C36 H36A 110.3
O4 C36 H36B 110.3
C35 C36 H36B 110.3
H36A C36 H36B 108.6
O4 C37 H37A 109.5
O4 C37 H37B 109.5
H37A C37 H37B 109.5
O4 C37 H37C 109.5
H37A C37 H37C 109.5
H37B C37 H37C 109.5
N6 C38 C39 113.3(3)
N6 C38 H38A 108.9
C39 C38 H38A 108.9
N6 C38 H38B 108.9
C39 C38 H38B 108.9
H38A C38 H38B 107.7
O5 C39 C38 114.5(4)
O5 C39 H39A 108.6
C38 C39 H39A 108.6
O5 C39 H39B 108.6
C38 C39 H39B 108.6
H39A C39 H39B 107.6
O5 C40 H40A 109.5
O5 C40 H40B 109.5
H40A C40 H40B 109.5
O5 C40 H40C 109.5
H40A C40 H40C 109.5
H40B C40 H40C 109.5
O6 C41 Ru2 175.6(8)
N7 C42 N8 107.4(3)
N7 C42 Ru2 128.9(3)
N8 C42 Ru2 123.6(3)
N7 C43 C44 103.0(3)
N7 C43 H43A 111.2
C44 C43 H43A 111.2
N7 C43 H43B 111.2
C44 C43 H43B 111.2
H43A C43 H43B 109.1
N8 C44 C43 101.9(3)
N8 C44 H44A 111.4
C43 C44 H44A 111.4
N8 C44 H44B 111.4
C43 C44 H44B 111.4
H44A C44 H44B 109.3
C46 C45 C50 121.7(4)
C46 C45 N7 119.6(3)
C50 C45 N7 118.5(4)
C45 C46 C47 118.6(4)
C45 C46 C57 121.2(4)
C47 C46 C57 120.2(4)
C48 C47 C46 121.8(4)
C48 C47 H47A 119.1
C46 C47 H47A 119.1
C47 C48 C49 118.3(4)
C47 C48 C58 121.7(5)
C49 C48 C58 120.0(4)
C48 C49 C50 122.5(4)
C48 C49 H49A 118.8
C50 C49 H49A 118.8
C49 C50 C45 117.1(4)
C49 C50 C59 121.1(4)
C45 C50 C59 121.8(4)
C56 C51 C52 121.2(4)
C56 C51 N8 119.7(3)
C52 C51 N8 119.0(3)
C53 C52 C51 118.0(4)
C53 C52 C60 121.0(4)
C51 C52 C60 121.0(4)
C52 C53 C54 122.3(4)
C52 C53 H53A 118.8
C54 C53 H53A 118.8
C55 C54 C53 118.5(4)
C55 C54 C61 120.9(4)
C53 C54 C61 120.6(4)
C54 C55 C56 121.7(4)
C54 C55 H55A 119.2
C56 C55 H55A 119.2
C51 C56 C55 118.3(4)
C51 C56 C62 122.1(4)
C55 C56 C62 119.6(4)
C46 C57 H57A 109.5
C46 C57 H57B 109.5
H57A C57 H57B 109.5
C46 C57 H57C 109.5
H57A C57 H57C 109.5
H57B C57 H57C 109.5
C48 C58 H58A 109.5
C48 C58 H58B 109.5
H58A C58 H58B 109.5
C48 C58 H58C 109.5
H58A C58 H58C 109.5
H58B C58 H58C 109.5
C50 C59 H59A 109.5
C50 C59 H59B 109.5
H59A C59 H59B 109.5
C50 C59 H59C 109.5
H59A C59 H59C 109.5
H59B C59 H59C 109.5
C52 C60 H60A 109.5
C52 C60 H60B 109.5
H60A C60 H60B 109.5
C52 C60 H60C 109.5
H60A C60 H60C 109.5
H60B C60 H60C 109.5
C54 C61 H61A 109.5
C54 C61 H61B 109.5
H61A C61 H61B 109.5
C54 C61 H61C 109.5
H61A C61 H61C 109.5
H61B C61 H61C 109.5
C56 C62 H62A 109.5
C56 C62 H62B 109.5
H62A C62 H62B 109.5
C56 C62 H62C 109.5
H62A C62 H62C 109.5
H62B C62 H62C 109.5

loop_
_geom_bond_atom_site_label_1
_geom_bond_atom_site_label_2
_geom_bond_distance
Ru1 C10 1.936(10)
Ru1 C1 2.087(4)
Ru1 C11 2.092(4)
Ru1 Cl1 2.4402(14)
N1 C1 1.350(5)
N1 C2 1.386(5)
N1 C4 1.460(5)
N2 C1 1.367(5)
N2 C3 1.387(5)
N2 C7 1.462(5)
N3 C11 1.336(5)
N3 C14 1.430(5)
N3 C12 1.475(5)
N4 C11 1.345(5)
N4 C20 1.433(5)
N4 C13 1.473(5)
O1 C10 0.825(9)
O2 C5 1.403(5)
O2 C6 1.420(6)
O3 C8 1.437(7)
O3 C9 1.445(9)
C2 C3 1.333(6)
C2 H2A 0.9500
C3 H3A 0.9500
C4 C5 1.487(6)
C4 H4A 0.9900
C4 H4B 0.9900
C5 H5A 0.9900
C5 H5B 0.9900
C6 H6A 0.9800
C6 H6B 0.9800
C6 H6C 0.9800
C7 C8 1.481(7)
C7 H7A 0.9900
C7 H7B 0.9900
C8 H8A 0.9900
C8 H8B 0.9900
C9 H9A 0.9800
C9 H9B 0.9800
C9 H9C 0.9800
C12 C13 1.516(6)
C12 H12A 0.9900
C12 H12B 0.9900
C13 H13A 0.9900
C13 H13B 0.9900
C14 C19 1.391(6)
C14 C15 1.397(5)
C15 C16 1.386(6)
C15 C26 1.507(6)
C16 C17 1.384(6)
C16 H16A 0.9500
C17 C18 1.381(6)
C17 C27 1.508(6)
C18 C19 1.382(6)
C18 H18A 0.9500
C19 C28 1.506(5)
C20 C21 1.385(6)
C20 C25 1.397(6)
C21 C22 1.392(6)
C21 C29 1.506(6)
C22 C23 1.385(7)
C22 H22A 0.9500
C23 C24 1.359(7)
C23 C30 1.519(7)
C24 C25 1.401(6)
C24 H24A 0.9500
C25 C31 1.504(7)
C26 H26A 0.9800
C26 H26B 0.9800
C26 H26C 0.9800
C27 H27A 0.9800
C27 H27B 0.9800
C27 H27C 0.9800
C28 H28A 0.9800
C28 H28B 0.9800
C28 H28C 0.9800
C29 H29A 0.9800
C29 H29B 0.9800
C29 H29C 0.9800
C30 H30A 0.9800
C30 H30B 0.9800
C30 H30C 0.9800
C31 H31A 0.9800
C31 H31B 0.9800
C31 H31C 0.9800
Ru2 C41 1.961(8)
Ru2 C32 2.088(4)
Ru2 C42 2.092(4)
Ru2 Cl2 2.4403(13)
N5 C32 1.368(5)
N5 C33 1.381(5)
N5 C35 1.460(5)
N6 C32 1.350(5)
N6 C34 1.392(5)
N6 C38 1.462(5)
N7 C42 1.336(5)
N7 C45 1.439(5)
N7 C43 1.472(5)
N8 C42 1.336(5)
N8 C51 1.428(5)
N8 C44 1.485(5)
O4 C36 1.391(7)
O4 C37 1.458(9)
O5 C39 1.401(6)
O5 C40 1.407(6)
O6 C41 0.873(7)
C33 C34 1.331(7)
C33 H33A 0.9500
C34 H34A 0.9500
C35 C36 1.495(7)
C35 H35A 0.9900
C35 H35B 0.9900
C36 H36A 0.9900
C36 H36B 0.9900
C37 H37A 0.9800
C37 H37B 0.9800
C37 H37C 0.9800
C38 C39 1.490(6)
C38 H38A 0.9900
C38 H38B 0.9900
C39 H39A 0.9900
C39 H39B 0.9900
C40 H40A 0.9800
C40 H40B 0.9800
C40 H40C 0.9800
C43 C44 1.516(6)
C43 H43A 0.9900
C43 H43B 0.9900
C44 H44A 0.9900
C44 H44B 0.9900
C45 C46 1.388(6)
C45 C50 1.404(6)
C46 C47 1.389(6)
C46 C57 1.517(6)
C47 C48 1.382(6)
C47 H47A 0.9500
C48 C49 1.387(7)
C48 C58 1.511(6)
C49 C50 1.394(6)
C49 H49A 0.9500
C50 C59 1.492(6)
C51 C56 1.390(5)
C51 C52 1.405(5)
C52 C53 1.381(6)
C52 C60 1.512(6)
C53 C54 1.382(6)
C53 H53A 0.9500
C54 C55 1.381(6)
C54 C61 1.514(6)
C55 C56 1.396(6)
C55 H55A 0.9500
C56 C62 1.505(6)
C57 H57A 0.9800
C57 H57B 0.9800
C57 H57C 0.9800
C58 H58A 0.9800
C58 H58B 0.9800
C58 H58C 0.9800
C59 H59A 0.9800
C59 H59B 0.9800
C59 H59C 0.9800
C60 H60A 0.9800
C60 H60B 0.9800
C60 H60C 0.9800
C61 H61A 0.9800
C61 H61B 0.9800
C61 H61C 0.9800
C62 H62A 0.9800
C62 H62B 0.9800
C62 H62C 0.9800
